data_4338407
loop_
_publ_author_name
'Ghisolfi, Alessio'
'Waldvogel, Audrey'
'Routaboul, Lucie'
'Braunstein, Pierre'

_publ_section_title
;
 Reversible switching of the coordination modes of a
 pyridine-functionalized quinonoid zwitterion; its di- and tetranuclear
 palladium complexes.
;
_journal_issue 11
_journal_name_full 'Inorganic chemistry'
_journal_page_first 5515
_journal_page_last 5526
_journal_paper_doi 10.1021/ic500194y
_journal_volume 53
_journal_year 2014
_chemical_formula_moiety 'C38 H44 Cl2 N6 O2 Pd2'
_chemical_formula_sum 'C38 H44 Cl2 N6 O2 Pd2'
_chemical_formula_weight 900.49
_chemical_name_systematic
;
 ?
;
_space_group_crystal_system monoclinic
_space_group_IT_number 15
_space_group_name_Hall '-C 2yc'
_space_group_name_H-M_alt 'C 1 2/c 1'
_symmetry_space_group_name_Hall '-C 2yc'
_symmetry_space_group_name_H-M 'C 1 2/c 1'
_atom_sites_solution_hydrogens geom
_audit_creation_method SHELXL-2013
_cell_angle_alpha 90
_cell_angle_beta 99.080(4)
_cell_angle_gamma 90
_cell_formula_units_Z 8
_cell_length_a 31.632(2)
_cell_length_b 14.6948(9)
_cell_length_c 22.5280(9)
_cell_measurement_reflns_used 161158
_cell_measurement_temperature 173(2)
_cell_measurement_theta_max 26.022
_cell_measurement_theta_min 0.407
_cell_volume 10340.4(10)
_computing_cell_refinement 'Denzo (Nonius B.V., 1998)'
_computing_data_collection 'Collect (Nonius B.V., 1998)'
_computing_data_reduction 'Denzo (Nonius B.V., 1998)'
_computing_molecular_graphics 'PLATON 98 (Spek, 1998)'
_computing_publication_material 'SHELXL-2013 (Sheldrick, 2013)'
_computing_structure_refinement 'SHELXL-2013 (Sheldrick, 2013)'
_computing_structure_solution 'SHELXS-97 (Sheldrick, 1997)'
_diffrn_ambient_temperature 173(2)
_diffrn_measured_fraction_theta_full 0.985
_diffrn_measured_fraction_theta_max 0.980
_diffrn_measurement_device_type KappaCCD
_diffrn_measurement_method 'phi and omega scans'
_diffrn_radiation_type MoK\a
_diffrn_radiation_wavelength 0.71073
_diffrn_reflns_av_R_equivalents 0.0834
_diffrn_reflns_av_unetI/netI 0.0749
_diffrn_reflns_Laue_measured_fraction_full 0.985
_diffrn_reflns_Laue_measured_fraction_max 0.980
_diffrn_reflns_limit_h_max 38
_diffrn_reflns_limit_h_min -38
_diffrn_reflns_limit_k_max 18
_diffrn_reflns_limit_k_min -15
_diffrn_reflns_limit_l_max 27
_diffrn_reflns_limit_l_min -27
_diffrn_reflns_number 38244
_diffrn_reflns_point_group_measured_fraction_full 0.985
_diffrn_reflns_point_group_measured_fraction_max 0.980
_diffrn_reflns_theta_full 25.242
_diffrn_reflns_theta_max 26.014
_diffrn_reflns_theta_min 1.304
_diffrn_source 'fine-focus sealed tub'
_exptl_absorpt_coefficient_mu 0.830
_exptl_absorpt_correction_T_max 0.94082
_exptl_absorpt_correction_T_min 0.75761
_exptl_absorpt_correction_type multi-scan
_exptl_absorpt_process_details 'MULscanABS in PLATON (Spek, 2003)'
_exptl_crystal_colour red
_exptl_crystal_density_diffrn 1.157
_exptl_crystal_description block
_exptl_crystal_F_000 3648
_exptl_crystal_size_max 0.24
_exptl_crystal_size_mid 0.20
_exptl_crystal_size_min 0.20
_platon_squeeze_details
;
 The residual electron density was assigned to five molecules of the
 pentane solvent [1687/8 = 210 e per asymmetric unit; five molecules
 of C5H12 would give 210e].
;
_refine_diff_density_max 1.965
_refine_diff_density_min -1.269
_refine_diff_density_rms 0.161
_refine_ls_extinction_method none
_refine_ls_goodness_of_fit_ref 1.043
_refine_ls_hydrogen_treatment constr
_refine_ls_matrix_type full
_refine_ls_number_parameters 449
_refine_ls_number_reflns 9993
_refine_ls_number_restraints 0
_refine_ls_restrained_S_all 1.043
_refine_ls_R_factor_all 0.1311
_refine_ls_R_factor_gt 0.0925
_refine_ls_shift/su_max 0.001
_refine_ls_shift/su_mean 0.000
_refine_ls_structure_factor_coef Fsqd
_refine_ls_weighting_details 'w=1/[\s^2^(Fo^2^)+(0.1361P)^2^+85.2278P] where P=(Fo^2^+2Fc^2^)/3'
_refine_ls_weighting_scheme calc
_refine_ls_wR_factor_gt 0.2364
_refine_ls_wR_factor_ref 0.2576
_reflns_Friedel_coverage 0.000
_reflns_number_gt 6916
_reflns_number_total 9993
_reflns_threshold_expression 'I > 2\s(I)'
_cod_data_source_file ic500194y_si_002.cif
_cod_data_source_block shelx
_cod_depositor_comments 'Adding full bibliography for 4338406--4338410.cif.'
_cod_original_cell_volume 10340.5(10)
_cod_database_code 4338407
_shelx_space_group_comment
;
The symmetry employed for this shelxl refinement is uniquely defined
by the following loop, which should always be used as a source of
symmetry information in preference to the above space-group names.
They are only intended as comments.
;
_shelxl_version_number 2013-4

loop_
_space_group_symop_operation_xyz
'x, y, z'
'-x, y, -z+1/2'
'x+1/2, y+1/2, z'
'-x+1/2, y+1/2, -z+1/2'
'-x, -y, -z'
'x, -y, z-1/2'
'-x+1/2, -y+1/2, -z'
'x+1/2, -y+1/2, z-1/2'

loop_
_atom_site_label
_atom_site_type_symbol
_atom_site_fract_x
_atom_site_fract_y
_atom_site_fract_z
_atom_site_U_iso_or_equiv
_atom_site_adp_type
_atom_site_occupancy
_atom_site_site_symmetry_order
_atom_site_calc_flag
_atom_site_refinement_flags_posn
_atom_site_refinement_flags_adp
C1 C 0.1985(3) 0.5179(6) 0.6920(3) 0.0430(19) Uani 1 1 d . .
H1 H 0.1756 0.5185 0.6591 0.052 Uiso 1 1 calc R U
C2 C 0.2175(3) 0.4349(5) 0.7139(3) 0.0362(17) Uani 1 1 d . .
C3 C 0.2568(3) 0.4344(6) 0.7656(4) 0.043(2) Uani 1 1 d . .
C4 C 0.2713(3) 0.5181(6) 0.7890(4) 0.051(2) Uani 1 1 d . .
H4 H 0.2955 0.5194 0.8200 0.061 Uiso 1 1 calc R U
C5 C 0.2521(3) 0.6003(6) 0.7691(3) 0.045(2) Uani 1 1 d . .
C6 C 0.2139(2) 0.5985(6) 0.7197(3) 0.0377(18) Uani 1 1 d . .
C7 C 0.1710(3) 0.3338(5) 0.6443(4) 0.044(2) Uani 1 1 d . .
H7A H 0.1723 0.2681 0.6349 0.053 Uiso 1 1 calc R U
H7B H 0.1756 0.3681 0.6081 0.053 Uiso 1 1 calc R U
C8 C 0.1268(3) 0.3556(6) 0.6580(4) 0.0427(19) Uani 1 1 d . .
H8A H 0.1247 0.4226 0.6615 0.051 Uiso 1 1 calc R U
H8B H 0.1058 0.3370 0.6228 0.051 Uiso 1 1 calc R U
C9 C 0.1131(2) 0.3153(5) 0.7121(3) 0.0371(17) Uani 1 1 d . .
C10 C 0.1348(3) 0.2451(6) 0.7442(4) 0.050(2) Uani 1 1 d . .
H10 H 0.1598 0.2203 0.7321 0.060 Uiso 1 1 calc R U
C11 C 0.1191(4) 0.2101(8) 0.7961(4) 0.067(3) Uani 1 1 d . .
H11 H 0.1331 0.1611 0.8187 0.080 Uiso 1 1 calc R U
C12 C 0.0832(3) 0.2499(8) 0.8120(4) 0.068(3) Uani 1 1 d . .
H12 H 0.0724 0.2286 0.8465 0.082 Uiso 1 1 calc R U
C13 C 0.0629(3) 0.3190(7) 0.7792(4) 0.059(3) Uani 1 1 d . .
H13 H 0.0379 0.3448 0.7909 0.070 Uiso 1 1 calc R U
C14 C 0.1586(3) 0.6934(7) 0.6612(6) 0.073(3) Uani 1 1 d . .
H14A H 0.1508 0.6357 0.6395 0.087 Uiso 1 1 calc R U
H14B H 0.1351 0.7085 0.6839 0.087 Uiso 1 1 calc R U
C15 C 0.1611(3) 0.7649(7) 0.6171(4) 0.056(2) Uani 1 1 d . .
H15A H 0.1820 0.7472 0.5907 0.068 Uiso 1 1 calc R U
H15B H 0.1713 0.8219 0.6380 0.068 Uiso 1 1 calc R U
C16 C 0.1183(3) 0.7806(6) 0.5797(4) 0.045(2) Uani 1 1 d . .
C17 C 0.0864(3) 0.8328(8) 0.5996(4) 0.066(3) Uani 1 1 d . .
H17 H 0.0920 0.8631 0.6372 0.079 Uiso 1 1 calc R U
C18 C 0.0477(4) 0.8401(8) 0.5656(5) 0.071(3) Uani 1 1 d . .
H18 H 0.0262 0.8763 0.5791 0.085 Uiso 1 1 calc R U
C19 C 0.0390(3) 0.7964(7) 0.5121(5) 0.062(3) Uani 1 1 d . .
H19 H 0.0113 0.8001 0.4887 0.074 Uiso 1 1 calc R U
C20 C 0.0708(3) 0.7466(7) 0.4923(4) 0.050(2) Uani 1 1 d . .
H20 H 0.0654 0.7184 0.4539 0.060 Uiso 1 1 calc R U
C21 C 0.1715(3) 0.7697(9) 0.4548(4) 0.075(3) Uani 1 1 d . .
C22 C 0.2066(3) 0.7614(9) 0.4208(5) 0.069(3) Uani 1 1 d . .
C23 C 0.2225(4) 0.8292(10) 0.3882(5) 0.082(4) Uani 1 1 d . .
H23 H 0.2449 0.8166 0.3659 0.098 Uiso 1 1 calc R U
C24 C 0.2054(4) 0.9156(10) 0.3885(6) 0.084(4) Uani 1 1 d . .
H24 H 0.2167 0.9630 0.3670 0.101 Uiso 1 1 calc R U
C25 C 0.1726(4) 0.9337(8) 0.4191(6) 0.082(4) Uani 1 1 d . .
H25 H 0.1601 0.9925 0.4190 0.098 Uiso 1 1 calc R U
C26 C 0.1585(3) 0.8617(9) 0.4503(4) 0.075(3) Uani 1 1 d . .
H26 H 0.1363 0.8767 0.4725 0.089 Uiso 1 1 calc R U
C27 C 0.2271(4) 0.6683(8) 0.4266(5) 0.073(3) Uani 1 1 d . .
H27A H 0.2370 0.6519 0.3884 0.088 Uiso 1 1 calc R U
H27B H 0.2523 0.6693 0.4588 0.088 Uiso 1 1 calc R U
C28 C 0.1693(4) 0.5722(10) 0.3829(5) 0.087(4) Uani 1 1 d . .
H28A H 0.1880 0.5556 0.3538 0.130 Uiso 1 1 calc R U
H28B H 0.1509 0.6231 0.3671 0.130 Uiso 1 1 calc R U
H28C H 0.1515 0.5199 0.3898 0.130 Uiso 1 1 calc R U
C29 C 0.2190(4) 0.5202(10) 0.4708(5) 0.091(4) Uani 1 1 d . .
H29A H 0.2379 0.4945 0.4446 0.136 Uiso 1 1 calc R U
H29B H 0.1982 0.4741 0.4786 0.136 Uiso 1 1 calc R U
H29C H 0.2361 0.5394 0.5088 0.136 Uiso 1 1 calc R U
C30 C 0.0633(3) 0.5518(7) 0.7202(4) 0.051(2) Uani 1 1 d . .
C31 C 0.0413(3) 0.6316(7) 0.7027(5) 0.055(2) Uani 1 1 d . .
C32 C 0.0549(4) 0.7142(8) 0.7304(5) 0.069(3) Uani 1 1 d . .
H32 H 0.0395 0.7682 0.7181 0.083 Uiso 1 1 calc R U
C33 C 0.0898(4) 0.7193(8) 0.7746(5) 0.080(3) Uani 1 1 d . .
H33 H 0.0980 0.7757 0.7935 0.096 Uiso 1 1 calc R U
C34 C 0.1130(4) 0.6400(8) 0.7915(4) 0.066(3) Uani 1 1 d . .
H34 H 0.1377 0.6427 0.8215 0.079 Uiso 1 1 calc R U
C35 C 0.1001(3) 0.5575(7) 0.7647(4) 0.056(2) Uani 1 1 d . .
H35 H 0.1162 0.5041 0.7765 0.068 Uiso 1 1 calc R U
C36 C 0.0019(3) 0.6226(6) 0.6593(4) 0.053(2) Uani 1 1 d . .
H36A H -0.0017 0.6764 0.6325 0.064 Uiso 1 1 calc R U
H36B H -0.0230 0.6193 0.6808 0.064 Uiso 1 1 calc R U
C37 C -0.0397(3) 0.5098(8) 0.5959(5) 0.070(3) Uani 1 1 d . .
H37A H -0.0583 0.5104 0.6268 0.104 Uiso 1 1 calc R U
H37B H -0.0389 0.4483 0.5793 0.104 Uiso 1 1 calc R U
H37C H -0.0509 0.5522 0.5636 0.104 Uiso 1 1 calc R U
C38 C 0.0287(4) 0.5570(8) 0.5717(4) 0.068(3) Uani 1 1 d . .
H38A H 0.0116 0.5968 0.5423 0.103 Uiso 1 1 calc R U
H38B H 0.0344 0.4995 0.5524 0.103 Uiso 1 1 calc R U
H38C H 0.0559 0.5870 0.5873 0.103 Uiso 1 1 calc R U
N1 N 0.2063(2) 0.3559(5) 0.6945(3) 0.0446(17) Uani 1 1 d . .
H1N H 0.2208 0.3097 0.7123 0.053 Uiso 1 1 calc R U
N2 N 0.0776(2) 0.3524(5) 0.7295(3) 0.0458(17) Uani 1 1 d . .
N3 N 0.1976(2) 0.6784(5) 0.7041(3) 0.0496(19) Uani 1 1 d . .
H3N H 0.2111 0.7266 0.7206 0.059 Uiso 1 1 calc R U
N4 N 0.1100(2) 0.7369(5) 0.5266(3) 0.0415(16) Uani 1 1 d . .
N5 N 0.1961(2) 0.5997(6) 0.4409(3) 0.058(2) Uani 1 1 d . .
N6 N 0.0043(2) 0.5381(6) 0.6229(3) 0.0526(19) Uani 1 1 d . .
O1 O 0.2707(2) 0.3585(4) 0.7818(3) 0.069(2) Uani 1 1 d . .
O2 O 0.2649(2) 0.6775(4) 0.7881(3) 0.0648(19) Uani 1 1 d . .
Cl1 Cl 0.13120(9) 0.52363(19) 0.53263(11) 0.0663(7) Uani 1 1 d . .
Cl2 Cl 0.01306(8) 0.31286(19) 0.61590(11) 0.0648(7) Uani 1 1 d . .
Pd1 Pd 0.15361(2) 0.66344(5) 0.48901(3) 0.0489(2) Uani 1 1 d . .
Pd2 Pd 0.04042(2) 0.44232(5) 0.67577(3) 0.0430(2) Uani 1 1 d . .

loop_
_atom_site_aniso_label
_atom_site_aniso_U_11
_atom_site_aniso_U_22
_atom_site_aniso_U_33
_atom_site_aniso_U_23
_atom_site_aniso_U_13
_atom_site_aniso_U_12
C1 0.034(4) 0.054(5) 0.038(4) 0.002(4) -0.003(3) -0.011(4)
C2 0.037(4) 0.035(5) 0.035(4) 0.008(3) 0.001(3) -0.005(3)
C3 0.034(4) 0.037(5) 0.051(5) 0.008(4) -0.011(4) -0.010(4)
C4 0.049(5) 0.032(5) 0.061(5) 0.007(4) -0.025(4) 0.001(4)
C5 0.046(5) 0.045(5) 0.039(4) 0.007(4) -0.003(4) -0.008(4)
C6 0.026(4) 0.045(5) 0.043(4) 0.017(4) 0.008(3) -0.004(4)
C7 0.038(5) 0.027(4) 0.062(5) -0.011(4) -0.009(4) -0.002(3)
C8 0.038(5) 0.039(5) 0.049(5) 0.008(4) -0.001(4) 0.002(4)
C9 0.030(4) 0.040(5) 0.039(4) -0.007(3) 0.001(3) -0.003(3)
C10 0.045(5) 0.040(5) 0.059(5) 0.004(4) -0.011(4) 0.011(4)
C11 0.061(7) 0.070(7) 0.063(6) 0.022(5) -0.011(5) -0.009(6)
C12 0.058(6) 0.094(8) 0.049(5) 0.022(5) -0.004(5) -0.017(6)
C13 0.045(5) 0.082(7) 0.048(5) 0.003(5) 0.003(4) -0.017(5)
C14 0.041(5) 0.056(6) 0.111(8) 0.040(6) -0.020(5) -0.005(5)
C15 0.054(6) 0.075(7) 0.036(4) -0.002(4) -0.008(4) -0.012(5)
C16 0.037(4) 0.048(5) 0.049(5) -0.011(4) 0.000(4) -0.014(4)
C17 0.061(7) 0.086(8) 0.047(5) -0.004(5) 0.001(5) -0.009(6)
C18 0.063(7) 0.076(7) 0.076(7) -0.021(6) 0.013(6) 0.019(6)
C19 0.045(5) 0.066(6) 0.068(6) 0.004(5) -0.011(5) 0.010(5)
C20 0.040(5) 0.068(6) 0.039(4) -0.002(4) -0.002(4) 0.012(4)
C21 0.053(4) 0.124(7) 0.042(3) -0.034(4) -0.005(3) 0.025(5)
C22 0.050(6) 0.093(8) 0.063(6) 0.003(6) 0.008(5) -0.011(6)
C23 0.065(7) 0.116(11) 0.074(7) 0.008(7) 0.038(6) -0.010(7)
C24 0.068(8) 0.091(10) 0.093(9) -0.001(7) 0.014(7) -0.034(7)
C25 0.083(9) 0.069(8) 0.097(9) 0.006(6) 0.024(7) -0.027(7)
C26 0.053(4) 0.124(7) 0.042(3) -0.034(4) -0.005(3) 0.025(5)
C27 0.050(6) 0.097(9) 0.072(7) -0.021(6) 0.011(5) -0.005(6)
C28 0.063(7) 0.127(11) 0.069(7) -0.027(7) 0.008(6) -0.004(7)
C29 0.082(9) 0.115(11) 0.075(7) 0.012(7) 0.011(6) 0.060(8)
C30 0.044(5) 0.067(6) 0.043(5) -0.015(4) 0.008(4) -0.019(5)
C31 0.042(5) 0.057(6) 0.073(6) 0.009(5) 0.031(5) 0.009(5)
C32 0.081(8) 0.062(7) 0.067(6) -0.003(5) 0.025(6) -0.008(6)
C33 0.107(10) 0.055(7) 0.071(7) -0.007(5) -0.004(7) -0.014(7)
C34 0.068(7) 0.086(8) 0.042(5) -0.009(5) 0.000(5) -0.024(6)
C35 0.067(6) 0.052(6) 0.050(5) 0.006(4) 0.008(5) -0.010(5)
C36 0.053(6) 0.049(5) 0.057(5) 0.002(4) 0.006(4) 0.011(4)
C37 0.043(6) 0.097(8) 0.064(6) -0.006(6) -0.007(5) 0.009(6)
C38 0.075(7) 0.098(8) 0.034(5) 0.030(5) 0.014(5) 0.010(6)
N1 0.038(4) 0.035(4) 0.053(4) 0.005(3) -0.017(3) 0.004(3)
N2 0.043(4) 0.046(4) 0.045(4) 0.000(3) -0.004(3) -0.003(3)
N3 0.040(4) 0.033(4) 0.069(5) 0.011(3) -0.012(3) -0.009(3)
N4 0.032(3) 0.057(4) 0.033(3) -0.001(3) 0.001(3) -0.004(3)
N5 0.041(4) 0.081(6) 0.047(4) -0.012(4) -0.005(3) 0.017(4)
N6 0.036(4) 0.074(5) 0.046(4) 0.005(4) 0.000(3) 0.003(4)
O1 0.069(5) 0.041(4) 0.082(5) -0.007(3) -0.039(4) 0.012(3)
O2 0.070(5) 0.043(4) 0.070(4) 0.004(3) -0.024(4) -0.011(3)
Cl1 0.0679(16) 0.0661(16) 0.0652(15) 0.0007(12) 0.0114(12) 0.0041(13)
Cl2 0.0435(13) 0.0855(18) 0.0599(14) -0.0222(12) -0.0087(10) -0.0009(12)
Pd1 0.0370(4) 0.0636(5) 0.0429(4) -0.0046(3) -0.0039(3) 0.0050(3)
Pd2 0.0313(3) 0.0618(5) 0.0342(3) -0.0043(3) 0.0003(2) 0.0022(3)

loop_
_atom_type_symbol
_atom_type_description
_atom_type_scat_dispersion_real
_atom_type_scat_dispersion_imag
_atom_type_scat_source
C C 0.0033 0.0016 'International Tables Vol C Tables 4.2.6.8 and 6.1.1.4'
H H 0.0000 0.0000 'International Tables Vol C Tables 4.2.6.8 and 6.1.1.4'
N N 0.0061 0.0033 'International Tables Vol C Tables 4.2.6.8 and 6.1.1.4'
O O 0.0106 0.0060 'International Tables Vol C Tables 4.2.6.8 and 6.1.1.4'
Cl Cl 0.1484 0.1585 'International Tables Vol C Tables 4.2.6.8 and 6.1.1.4'
Pd Pd -0.9988 1.0072 'International Tables Vol C Tables 4.2.6.8 and 6.1.1.4'

loop_
_geom_angle_atom_site_label_1
_geom_angle_atom_site_label_2
_geom_angle_atom_site_label_3
_geom_angle
C6 C1 C2 118.5(7)
C6 C1 H1 120.7
C2 C1 H1 120.7
N1 C2 C1 125.8(7)
N1 C2 C3 113.5(7)
C1 C2 C3 120.6(7)
O1 C3 C4 127.4(7)
O1 C3 C2 115.5(7)
C4 C3 C2 117.1(7)
C3 C4 C5 123.0(7)
C3 C4 H4 118.5
C5 C4 H4 118.5
O2 C5 C4 124.9(8)
O2 C5 C6 116.4(7)
C4 C5 C6 118.7(7)
N3 C6 C1 123.2(7)
N3 C6 C5 114.8(7)
C1 C6 C5 121.9(7)
N1 C7 C8 113.8(7)
N1 C7 H7A 108.8
C8 C7 H7A 108.8
N1 C7 H7B 108.8
C8 C7 H7B 108.8
H7A C7 H7B 107.7
C9 C8 C7 118.9(7)
C9 C8 H8A 107.6
C7 C8 H8A 107.6
C9 C8 H8B 107.6
C7 C8 H8B 107.6
H8A C8 H8B 107.0
N2 C9 C10 120.9(8)
N2 C9 C8 116.1(7)
C10 C9 C8 123.0(8)
C9 C10 C11 119.2(9)
C9 C10 H10 120.4
C11 C10 H10 120.4
C12 C11 C10 117.7(9)
C12 C11 H11 121.1
C10 C11 H11 121.1
C13 C12 C11 121.1(9)
C13 C12 H12 119.5
C11 C12 H12 119.5
C12 C13 N2 121.3(10)
C12 C13 H13 119.3
N2 C13 H13 119.3
C15 C14 N3 115.3(8)
C15 C14 H14A 108.4
N3 C14 H14A 108.4
C15 C14 H14B 108.4
N3 C14 H14B 108.4
H14A C14 H14B 107.5
C14 C15 C16 110.6(8)
C14 C15 H15A 109.5
C16 C15 H15A 109.5
C14 C15 H15B 109.5
C16 C15 H15B 109.5
H15A C15 H15B 108.1
N4 C16 C17 119.8(8)
N4 C16 C15 117.2(8)
C17 C16 C15 122.8(8)
C18 C17 C16 120.2(9)
C18 C17 H17 119.9
C16 C17 H17 119.9
C17 C18 C19 120.5(10)
C17 C18 H18 119.7
C19 C18 H18 119.7
C18 C19 C20 119.0(9)
C18 C19 H19 120.5
C20 C19 H19 120.5
N4 C20 C19 121.3(8)
N4 C20 H20 119.3
C19 C20 H20 119.3
C26 C21 C22 106.3(11)
C26 C21 Pd1 136.6(9)
C22 C21 Pd1 117.0(9)
C23 C22 C21 126.5(12)
C23 C22 C27 120.8(11)
C21 C22 C27 112.6(10)
C22 C23 C24 119.1(11)
C22 C23 H23 120.5
C24 C23 H23 120.5
C25 C24 C23 120.9(12)
C25 C24 H24 119.5
C23 C24 H24 119.5
C24 C25 C26 116.1(13)
C24 C25 H25 121.9
C26 C25 H25 121.9
C25 C26 C21 131.0(11)
C25 C26 H26 114.5
C21 C26 H26 114.5
N5 C27 C22 110.2(9)
N5 C27 H27A 109.6
C22 C27 H27A 109.6
N5 C27 H27B 109.6
C22 C27 H27B 109.6
H27A C27 H27B 108.1
N5 C28 H28A 109.5
N5 C28 H28B 109.5
H28A C28 H28B 109.5
N5 C28 H28C 109.5
H28A C28 H28C 109.5
H28B C28 H28C 109.5
N5 C29 H29A 109.5
N5 C29 H29B 109.5
H29A C29 H29B 109.5
N5 C29 H29C 109.5
H29A C29 H29C 109.5
H29B C29 H29C 109.5
C31 C30 C35 118.0(9)
C31 C30 Pd2 114.7(7)
C35 C30 Pd2 127.2(8)
C30 C31 C32 120.0(10)
C30 C31 C36 116.6(9)
C32 C31 C36 123.1(9)
C33 C32 C31 121.9(11)
C33 C32 H32 119.1
C31 C32 H32 119.1
C32 C33 C34 118.9(10)
C32 C33 H33 120.6
C34 C33 H33 120.6
C35 C34 C33 120.2(10)
C35 C34 H34 119.9
C33 C34 H34 119.9
C34 C35 C30 121.0(10)
C34 C35 H35 119.5
C30 C35 H35 119.5
C31 C36 N6 109.3(7)
C31 C36 H36A 109.8
N6 C36 H36A 109.8
C31 C36 H36B 109.8
N6 C36 H36B 109.8
H36A C36 H36B 108.3
N6 C37 H37A 109.5
N6 C37 H37B 109.5
H37A C37 H37B 109.5
N6 C37 H37C 109.5
H37A C37 H37C 109.5
H37B C37 H37C 109.5
N6 C38 H38A 109.5
N6 C38 H38B 109.5
H38A C38 H38B 109.5
N6 C38 H38C 109.5
H38A C38 H38C 109.5
H38B C38 H38C 109.5
C2 N1 C7 126.5(6)
C2 N1 H1N 116.8
C7 N1 H1N 116.8
C9 N2 C13 119.7(8)
C9 N2 Pd2 120.9(5)
C13 N2 Pd2 118.6(6)
C6 N3 C14 124.8(8)
C6 N3 H3N 117.6
C14 N3 H3N 117.6
C16 N4 C20 119.0(7)
C16 N4 Pd1 125.0(5)
C20 N4 Pd1 115.8(5)
C27 N5 C29 110.1(9)
C27 N5 C28 107.3(9)
C29 N5 C28 110.6(10)
C27 N5 Pd1 108.2(6)
C29 N5 Pd1 115.5(7)
C28 N5 Pd1 104.7(6)
C37 N6 C36 109.3(7)
C37 N6 C38 107.2(7)
C36 N6 C38 110.0(8)
C37 N6 Pd2 116.2(7)
C36 N6 Pd2 108.7(5)
C38 N6 Pd2 105.3(6)
C21 Pd1 N4 89.8(4)
C21 Pd1 N5 84.2(4)
N4 Pd1 N5 172.5(3)
C21 Pd1 Cl1 179.0(3)
N4 Pd1 Cl1 91.1(2)
N5 Pd1 Cl1 94.8(3)
C30 Pd2 N2 95.5(3)
C30 Pd2 N6 82.1(4)
N2 Pd2 N6 177.5(3)
C30 Pd2 Cl2 176.6(3)
N2 Pd2 Cl2 86.7(2)
N6 Pd2 Cl2 95.6(2)

loop_
_geom_bond_atom_site_label_1
_geom_bond_atom_site_label_2
_geom_bond_distance
C1 C6 1.392(12)
C1 C2 1.414(11)
C1 H1 0.9500
C2 N1 1.272(10)
C2 C3 1.562(10)
C3 O1 1.233(10)
C3 C4 1.388(12)
C4 C5 1.394(12)
C4 H4 0.9500
C5 O2 1.258(10)
C5 C6 1.508(11)
C6 N3 1.308(10)
C7 N1 1.494(10)
C7 C8 1.512(12)
C7 H7A 0.9900
C7 H7B 0.9900
C8 C9 1.479(11)
C8 H8A 0.9900
C8 H8B 0.9900
C9 N2 1.359(10)
C9 C10 1.380(11)
C10 C11 1.436(14)
C10 H10 0.9500
C11 C12 1.375(15)
C11 H11 0.9500
C12 C13 1.358(15)
C12 H12 0.9500
C13 N2 1.369(11)
C13 H13 0.9500
C14 C15 1.457(13)
C14 N3 1.458(11)
C14 H14A 0.9900
C14 H14B 0.9900
C15 C16 1.496(12)
C15 H15A 0.9900
C15 H15B 0.9900
C16 N4 1.347(10)
C16 C17 1.396(14)
C17 C18 1.342(15)
C17 H17 0.9500
C18 C19 1.354(14)
C18 H18 0.9500
C19 C20 1.376(13)
C19 H19 0.9500
C20 N4 1.361(10)
C20 H20 0.9500
C21 C26 1.412(17)
C21 C22 1.449(15)
C21 Pd1 1.868(14)
C22 C23 1.378(16)
C22 C27 1.511(16)
C23 C24 1.380(17)
C23 H23 0.9500
C24 C25 1.358(17)
C24 H24 0.9500
C25 C26 1.383(17)
C25 H25 0.9500
C26 H26 0.9500
C27 N5 1.477(14)
C27 H27A 0.9900
C27 H27B 0.9900
C28 N5 1.496(13)
C28 H28A 0.9800
C28 H28B 0.9800
C28 H28C 0.9800
C29 N5 1.479(13)
C29 H29A 0.9800
C29 H29B 0.9800
C29 H29C 0.9800
C30 C31 1.389(13)
C30 C35 1.413(13)
C30 Pd2 1.971(8)
C31 C32 1.401(15)
C31 C36 1.463(13)
C32 C33 1.365(16)
C32 H32 0.9500
C33 C34 1.398(16)
C33 H33 0.9500
C34 C35 1.387(14)
C34 H34 0.9500
C35 H35 0.9500
C36 N6 1.497(12)
C36 H36A 0.9900
C36 H36B 0.9900
C37 N6 1.489(12)
C37 H37A 0.9800
C37 H37B 0.9800
C37 H37C 0.9800
C38 N6 1.511(12)
C38 H38A 0.9800
C38 H38B 0.9800
C38 H38C 0.9800
N1 H1N 0.8800
N2 Pd2 2.036(7)
N3 H3N 0.8800
N4 Pd1 2.037(7)
N5 Pd1 2.077(7)
N6 Pd2 2.066(7)
Cl1 Pd1 2.431(3)
Cl2 Pd2 2.412(2)

loop_
_geom_hbond_atom_site_label_D
_geom_hbond_atom_site_label_H
_geom_hbond_atom_site_label_A
_geom_hbond_distance_DH
_geom_hbond_distance_HA
_geom_hbond_distance_DA
_geom_hbond_angle_DHA
_geom_hbond_site_symmetry_A
N1 H1N O2 0.88 1.99 2.783(9) 148.4 4_546
N3 H3N O1 0.88 2.03 2.831(9) 151.7 4_556

loop_
_geom_torsion_atom_site_label_1
_geom_torsion_atom_site_label_2
_geom_torsion_atom_site_label_3
_geom_torsion_atom_site_label_4
_geom_torsion
C6 C1 C2 N1 178.1(8)
C6 C1 C2 C3 -3.5(12)
N1 C2 C3 O1 -2.1(12)
C1 C2 C3 O1 179.3(8)
N1 C2 C3 C4 179.4(8)
C1 C2 C3 C4 0.8(12)
O1 C3 C4 C5 -177.2(10)
C2 C3 C4 C5 1.2(14)
C3 C4 C5 O2 -178.2(10)
C3 C4 C5 C6 -0.4(14)
C2 C1 C6 N3 -177.7(8)
C2 C1 C6 C5 4.3(12)
O2 C5 C6 N3 -2.6(11)
C4 C5 C6 N3 179.4(8)
O2 C5 C6 C1 175.6(8)
C4 C5 C6 C1 -2.4(12)
N1 C7 C8 C9 -55.9(10)
C7 C8 C9 N2 165.9(7)
C7 C8 C9 C10 -13.1(12)
N2 C9 C10 C11 1.1(12)
C8 C9 C10 C11 -179.9(8)
C9 C10 C11 C12 -1.1(14)
C10 C11 C12 C13 1.0(16)
C11 C12 C13 N2 -0.7(16)
N3 C14 C15 C16 -174.2(9)
C14 C15 C16 N4 -95.3(11)
C14 C15 C16 C17 80.2(12)
N4 C16 C17 C18 -0.7(15)
C15 C16 C17 C18 -176.1(10)
C16 C17 C18 C19 0.8(18)
C17 C18 C19 C20 -2.0(18)
C18 C19 C20 N4 3.3(16)
C26 C21 C22 C23 -2.9(14)
Pd1 C21 C22 C23 174.6(9)
C26 C21 C22 C27 174.1(8)
Pd1 C21 C22 C27 -8.4(11)
C21 C22 C23 C24 2.7(19)
C27 C22 C23 C24 -174.1(11)
C22 C23 C24 C25 -1.7(19)
C23 C24 C25 C26 1.4(19)
C24 C25 C26 C21 -2.2(19)
C22 C21 C26 C25 2.7(15)
Pd1 C21 C26 C25 -174.0(10)
C23 C22 C27 N5 -157.2(10)
C21 C22 C27 N5 25.6(12)
C35 C30 C31 C32 -2.2(13)
Pd2 C30 C31 C32 -179.1(7)
C35 C30 C31 C36 -176.3(8)
Pd2 C30 C31 C36 6.8(11)
C30 C31 C32 C33 0.4(15)
C36 C31 C32 C33 174.1(10)
C31 C32 C33 C34 1.5(18)
C32 C33 C34 C35 -1.6(17)
C33 C34 C35 C30 -0.3(15)
C31 C30 C35 C34 2.1(14)
Pd2 C30 C35 C34 178.6(7)
C30 C31 C36 N6 -25.8(11)
C32 C31 C36 N6 160.2(9)
C1 C2 N1 C7 0.4(14)
C3 C2 N1 C7 -178.1(8)
C8 C7 N1 C2 -67.0(11)
C10 C9 N2 C13 -0.8(12)
C8 C9 N2 C13 -179.9(7)
C10 C9 N2 Pd2 -170.8(6)
C8 C9 N2 Pd2 10.2(9)
C12 C13 N2 C9 0.6(13)
C12 C13 N2 Pd2 170.8(7)
C1 C6 N3 C14 7.4(14)
C5 C6 N3 C14 -174.5(9)
C15 C14 N3 C6 -134.9(10)
C17 C16 N4 C20 1.9(13)
C15 C16 N4 C20 177.5(8)
C17 C16 N4 Pd1 176.7(7)
C15 C16 N4 Pd1 -7.7(11)
C19 C20 N4 C16 -3.2(13)
C19 C20 N4 Pd1 -178.5(8)
C22 C27 N5 C29 -156.6(9)
C22 C27 N5 C28 83.0(10)
C22 C27 N5 Pd1 -29.5(10)
C31 C36 N6 C37 159.2(8)
C31 C36 N6 C38 -83.4(9)
C31 C36 N6 Pd2 31.4(9)
C26 C21 Pd1 N4 -5.8(10)
C22 C21 Pd1 N4 177.7(7)
C26 C21 Pd1 N5 169.5(10)
C22 C21 Pd1 N5 -6.9(7)

loop_
_platon_squeeze_void_nr
_platon_squeeze_void_average_x
_platon_squeeze_void_average_y
_platon_squeeze_void_average_z
_platon_squeeze_void_volume
_platon_squeeze_void_count_electrons
1 0.007 -0.006 0.015 3650.9 1686.7
